data_4121729
loop_
_publ_author_name
'Li, Bijie'
'Driess, Matthias'
'Hartwig, John F.'

_publ_section_title
;
 Iridium-catalyzed regioselective silylation of secondary alkyl C-h bonds
 for the synthesis of 1,3-diols.
;
_journal_issue 18
_journal_name_full 'Journal of the American Chemical Society'
_journal_page_first 6586
_journal_page_last 6589
_journal_paper_doi 10.1021/ja5026479
_journal_volume 136
_journal_year 2014
_chemical_formula_sum 'C18 H23 N O5'
_chemical_formula_weight 333.37
_chemical_name_common BJL-1
_chemical_name_systematic
; 
 compound-5v 
;
_space_group.centring_type C

_space_group_crystal_system monoclinic
_space_group_IT_number 15
_space_group_name_Hall '-C 2yc'
_space_group_name_H-M_alt 'C 1 2/c 1'
_symmetry_space_group_name_Hall '-C 2yc'
_symmetry_space_group_name_H-M 'C 1 2/c 1'
_atom_sites_solution_hydrogens geom
_atom_sites_solution_primary iterative
_atom_sites_solution_secondary difmap
_audit_creation_method SHELXL-2013
_cell_angle_alpha 90
_cell_angle_beta 92.539(2)
_cell_angle_gamma 90
_cell_formula_units_Z 8
_cell_length_a 26.6681(8)
_cell_length_b 6.9135(2)
_cell_length_c 18.1388(5)
_cell_measurement_reflns_used 9047
_cell_measurement_temperature 100(2)
_cell_measurement_theta_max 67.82
_cell_measurement_theta_min 3.32
_cell_volume 3340.97(17)
_computing_cell_refinement 'Bruker SAINT'
_computing_data_collection 'Bruker APEX2'
_computing_data_reduction 'Bruker SAINT'
_computing_molecular_graphics ORTEP-32
_computing_publication_material WinGX
_computing_structure_refinement SHELXL-2013
_computing_structure_solution SHELXT
_diffrn_ambient_temperature 100(2)
_diffrn_detector_area_resol_mean 8.366
_diffrn_measured_fraction_theta_full 0.999
_diffrn_measured_fraction_theta_max 0.991
_diffrn_measurement_device_type 'Bruker APEX-II CCD'
_diffrn_measurement_method 'phi and omega scans'
_diffrn_radiation_type CuK\a
_diffrn_radiation_wavelength 1.54178
_diffrn_reflns_av_R_equivalents 0.0416
_diffrn_reflns_av_unetI/netI 0.0261
_diffrn_reflns_Laue_measured_fraction_full 0.999
_diffrn_reflns_Laue_measured_fraction_max 0.991
_diffrn_reflns_limit_h_max 32
_diffrn_reflns_limit_h_min -31
_diffrn_reflns_limit_k_max 8
_diffrn_reflns_limit_k_min -8
_diffrn_reflns_limit_l_max 21
_diffrn_reflns_limit_l_min -19
_diffrn_reflns_number 21428
_diffrn_reflns_point_group_measured_fraction_full 0.999
_diffrn_reflns_point_group_measured_fraction_max 0.991
_diffrn_reflns_theta_full 67.000
_diffrn_reflns_theta_max 68.210
_diffrn_reflns_theta_min 3.318
_diffrn_source 'microfocus rotating anode'
_exptl_absorpt_coefficient_mu 0.796
_exptl_absorpt_correction_T_max 0.929
_exptl_absorpt_correction_T_min 0.828
_exptl_absorpt_correction_type multi-scan
_exptl_absorpt_process_details SADABS
_exptl_crystal_colour colorless
_exptl_crystal_density_diffrn 1.326
_exptl_crystal_description plate
_exptl_crystal_F_000 1424
_exptl_crystal_size_max 0.080
_exptl_crystal_size_mid 0.070
_exptl_crystal_size_min 0.020
_refine_diff_density_max 0.306
_refine_diff_density_min -0.184
_refine_diff_density_rms 0.047
_refine_ls_extinction_method none
_refine_ls_goodness_of_fit_ref 1.039
_refine_ls_hydrogen_treatment constr
_refine_ls_matrix_type full
_refine_ls_number_parameters 218
_refine_ls_number_reflns 3046
_refine_ls_number_restraints 0
_refine_ls_restrained_S_all 1.039
_refine_ls_R_factor_all 0.0561
_refine_ls_R_factor_gt 0.0446
_refine_ls_shift/su_max 0.001
_refine_ls_shift/su_mean 0.000
_refine_ls_structure_factor_coef Fsqd
_refine_ls_weighting_details 'w=1/[\s^2^(Fo^2^)+(0.0532P)^2^+3.9875P] where P=(Fo^2^+2Fc^2^)/3'
_refine_ls_weighting_scheme calc
_refine_ls_wR_factor_gt 0.1080
_refine_ls_wR_factor_ref 0.1150
_reflns_Friedel_coverage 0.000
_reflns_number_gt 2496
_reflns_number_total 3046
_reflns_threshold_expression 'I > 2\s(I)'
_cod_data_source_file ja5026479_si_001.cif
_cod_data_source_block compound-5v
_cod_depositor_comments
;Adding full bibliography for 4121728--4121730.cif.

The following automatic conversions were performed:

'_space_group.centring_type' value 'C-centered' was replaced with the
value 'C' as specified in the replacement file
'/home/antanas/src/cod-tools/trunk/data/replacement-values/replacement_values.lst'.

Automatic conversion script
Id: cif_fix_values 5642 2017-10-24 12:04:52Z antanas 
;
_cod_database_code 4121729
_shelx_space_group_comment
; 
The symmetry employed for this shelxl refinement is uniquely defined 
by the following loop, which should always be used as a source of 
symmetry information in preference to the above space-group names. 
They are only intended as comments. 
;
_shelx_estimated_absorpt_t_min 0.939
_shelx_estimated_absorpt_t_max 0.984
_shelxl_version_number 2013-4

loop_
_space_group_symop_operation_xyz
'x, y, z'
'-x, y, -z+1/2'
'x+1/2, y+1/2, z'
'-x+1/2, y+1/2, -z+1/2'
'-x, -y, -z'
'x, -y, z-1/2'
'-x+1/2, -y+1/2, -z'
'x+1/2, -y+1/2, z-1/2'

loop_
_atom_site_label
_atom_site_type_symbol
_atom_site_fract_x
_atom_site_fract_y
_atom_site_fract_z
_atom_site_U_iso_or_equiv
_atom_site_adp_type
_atom_site_occupancy
_atom_site_site_symmetry_order
_atom_site_calc_flag
_atom_site_refinement_flags_posn
_atom_site_refinement_flags_adp
C1 C 0.19368(7) 0.8798(2) 0.54402(9) 0.0216(4) Uani 1 1 d . .
C2 C 0.16908(7) 0.7058(3) 0.55394(10) 0.0231(4) Uani 1 1 d . .
H2 H 0.1365 0.6843 0.5323 0.028 Uiso 1 1 calc R U
C3 C 0.19326(6) 0.5640(2) 0.59611(10) 0.0221(4) Uani 1 1 d . .
H3 H 0.1772 0.4435 0.6037 0.027 Uiso 1 1 calc R U
C4 C 0.24112(6) 0.5980(2) 0.62736(9) 0.0202(4) Uani 1 1 d . .
C5 C 0.26491(6) 0.7746(2) 0.61596(9) 0.0216(4) Uani 1 1 d . .
H5 H 0.2976 0.7968 0.6371 0.026 Uiso 1 1 calc R U
C6 C 0.24107(7) 0.9174(2) 0.57409(10) 0.0223(4) Uani 1 1 d . .
H6 H 0.2569 1.0382 0.5663 0.027 Uiso 1 1 calc R U
C7 C 0.26532(6) 0.4436(2) 0.67425(10) 0.0212(4) Uani 1 1 d . .
C8 C 0.33998(7) 0.3312(2) 0.73624(10) 0.0229(4) Uani 1 1 d . .
H8 H 0.3196 0.2941 0.7790 0.027 Uiso 1 1 calc R U
C9 C 0.35283(7) 0.1542(3) 0.69011(11) 0.0316(5) Uani 1 1 d . .
H9A H 0.3300 0.1460 0.6457 0.038 Uiso 1 1 calc R U
H9B H 0.3493 0.0345 0.7193 0.038 Uiso 1 1 calc R U
C10 C 0.40730(8) 0.1786(3) 0.66783(12) 0.0355(5) Uani 1 1 d . .
H10A H 0.4287 0.0748 0.6898 0.043 Uiso 1 1 calc R U
H10B H 0.4093 0.1740 0.6135 0.043 Uiso 1 1 calc R U
C11 C 0.42409(7) 0.3762(3) 0.69746(11) 0.0293(4) Uani 1 1 d . .
H11A H 0.4193 0.4769 0.6590 0.035 Uiso 1 1 calc R U
H11B H 0.4599 0.3734 0.7143 0.035 Uiso 1 1 calc R U
C12 C 0.39061(6) 0.4151(2) 0.76211(10) 0.0228(4) Uani 1 1 d . .
H12 H 0.4036 0.3343 0.8045 0.027 Uiso 1 1 calc R U
C13 C 0.38957(6) 0.6248(2) 0.78880(10) 0.0220(4) Uani 1 1 d . .
H13 H 0.3800 0.7103 0.7460 0.026 Uiso 1 1 calc R U
C14 C 0.44016(7) 0.6910(3) 0.82227(11) 0.0271(4) Uani 1 1 d . .
H14 H 0.4658 0.6778 0.7840 0.033 Uiso 1 1 calc R U
C15 C 0.45795(7) 0.5737(3) 0.89108(11) 0.0297(4) Uani 1 1 d . .
H15A H 0.4293 0.5073 0.9130 0.036 Uiso 1 1 calc R U
H15B H 0.4831 0.4757 0.8780 0.036 Uiso 1 1 calc R U
C16 C 0.48112(10) 0.7214(3) 0.94489(14) 0.0493(6) Uani 1 1 d . .
H16A H 0.4803 0.6748 0.9964 0.059 Uiso 1 1 calc R U
H16B H 0.5162 0.7510 0.9332 0.059 Uiso 1 1 calc R U
C17 C 0.44735(10) 0.8966(3) 0.93243(14) 0.0503(7) Uani 1 1 d . .
H17A H 0.4638 1.0158 0.9517 0.060 Uiso 1 1 calc R U
H17B H 0.4151 0.8794 0.9565 0.060 Uiso 1 1 calc R U
C18 C 0.43947(8) 0.9048(3) 0.84849(12) 0.0355(5) Uani 1 1 d . .
H18A H 0.4667 0.9793 0.8263 0.043 Uiso 1 1 calc R U
H18B H 0.4069 0.9663 0.8344 0.043 Uiso 1 1 calc R U
N1 N 0.16815(6) 1.0299(2) 0.49865(8) 0.0248(3) Uani 1 1 d . .
O1 O 0.19033(5) 1.18294(18) 0.48908(8) 0.0315(3) Uani 1 1 d . .
O2 O 0.12592(5) 0.9946(2) 0.47231(8) 0.0341(3) Uani 1 1 d . .
O3 O 0.24318(5) 0.30259(17) 0.69636(7) 0.0268(3) Uani 1 1 d . .
O4 O 0.31388(4) 0.47772(16) 0.68969(7) 0.0215(3) Uani 1 1 d . .
O5 O 0.35340(4) 0.64737(18) 0.84398(7) 0.0251(3) Uani 1 1 d . .
H5A H 0.3253 0.6738 0.8237 0.038 Uiso 1 1 calc R U

loop_
_atom_site_aniso_label
_atom_site_aniso_U_11
_atom_site_aniso_U_22
_atom_site_aniso_U_33
_atom_site_aniso_U_23
_atom_site_aniso_U_13
_atom_site_aniso_U_12
C1 0.0294(9) 0.0216(8) 0.0140(9) -0.0001(7) 0.0043(7) 0.0028(7)
C2 0.0236(8) 0.0265(9) 0.0193(9) -0.0018(7) 0.0017(7) -0.0019(7)
C3 0.0272(9) 0.0207(8) 0.0186(9) -0.0006(7) 0.0035(7) -0.0010(7)
C4 0.0257(9) 0.0203(8) 0.0149(9) -0.0025(7) 0.0042(7) 0.0003(7)
C5 0.0249(9) 0.0223(8) 0.0177(9) -0.0028(7) 0.0025(7) -0.0011(7)
C6 0.0291(9) 0.0196(8) 0.0186(9) -0.0016(7) 0.0049(7) -0.0028(7)
C7 0.0246(8) 0.0221(9) 0.0169(9) -0.0027(7) 0.0023(7) -0.0013(7)
C8 0.0292(9) 0.0203(8) 0.0189(9) 0.0038(7) -0.0022(7) 0.0006(7)
C9 0.0409(11) 0.0218(9) 0.0310(11) -0.0030(8) -0.0108(9) 0.0037(8)
C10 0.0477(12) 0.0341(11) 0.0246(11) -0.0067(9) 0.0015(9) 0.0104(9)
C11 0.0260(9) 0.0378(11) 0.0241(10) -0.0036(8) 0.0010(8) 0.0048(8)
C12 0.0257(9) 0.0231(9) 0.0193(9) 0.0022(7) -0.0006(7) 0.0012(7)
C13 0.0248(9) 0.0223(8) 0.0190(9) 0.0020(7) 0.0008(7) 0.0008(7)
C14 0.0257(9) 0.0290(9) 0.0268(10) -0.0004(8) 0.0017(8) -0.0021(7)
C15 0.0305(10) 0.0316(10) 0.0266(11) -0.0051(8) -0.0039(8) 0.0060(8)
C16 0.0574(14) 0.0383(12) 0.0495(15) -0.0087(11) -0.0276(12) 0.0080(11)
C17 0.0677(16) 0.0329(11) 0.0475(15) -0.0145(10) -0.0290(12) 0.0119(11)
C18 0.0347(10) 0.0294(10) 0.0416(13) -0.0012(9) -0.0074(9) -0.0061(8)
N1 0.0321(8) 0.0245(8) 0.0179(8) 0.0006(6) 0.0020(6) 0.0021(6)
O1 0.0430(8) 0.0218(6) 0.0298(8) 0.0052(5) 0.0014(6) -0.0017(6)
O2 0.0342(7) 0.0364(7) 0.0311(8) 0.0085(6) -0.0059(6) 0.0010(6)
O3 0.0290(7) 0.0250(7) 0.0259(7) 0.0054(5) -0.0019(5) -0.0064(5)
O4 0.0241(6) 0.0196(6) 0.0207(6) 0.0021(5) -0.0005(5) -0.0006(5)
O5 0.0239(6) 0.0282(6) 0.0231(7) -0.0023(5) 0.0008(5) 0.0033(5)

loop_
_atom_type_symbol
_atom_type_description
_atom_type_scat_dispersion_real
_atom_type_scat_dispersion_imag
_atom_type_scat_source
C C 0.0181 0.0091 'International Tables Vol C Tables 4.2.6.8 and 6.1.1.4'
H H 0.0000 0.0000 'International Tables Vol C Tables 4.2.6.8 and 6.1.1.4'
N N 0.0311 0.0180 'International Tables Vol C Tables 4.2.6.8 and 6.1.1.4'
O O 0.0492 0.0322 'International Tables Vol C Tables 4.2.6.8 and 6.1.1.4'

loop_
_geom_angle_atom_site_label_1
_geom_angle_atom_site_label_2
_geom_angle_atom_site_label_3
_geom_angle
C6 C1 C2 122.89(16)
C6 C1 N1 118.77(15)
C2 C1 N1 118.34(16)
C3 C2 C1 118.34(16)
C3 C2 H2 120.8
C1 C2 H2 120.8
C2 C3 C4 120.07(16)
C2 C3 H3 120.0
C4 C3 H3 120.0
C3 C4 C5 120.10(16)
C3 C4 C7 118.44(15)
C5 C4 C7 121.44(15)
C6 C5 C4 120.31(16)
C6 C5 H5 119.8
C4 C5 H5 119.8
C1 C6 C5 118.28(16)
C1 C6 H6 120.9
C5 C6 H6 120.9
O3 C7 O4 123.59(16)
O3 C7 C4 123.80(16)
O4 C7 C4 112.60(14)
O4 C8 C12 107.69(13)
O4 C8 C9 110.36(14)
C12 C8 C9 104.85(14)
O4 C8 H8 111.2
C12 C8 H8 111.2
C9 C8 H8 111.2
C8 C9 C10 107.09(15)
C8 C9 H9A 110.3
C10 C9 H9A 110.3
C8 C9 H9B 110.3
C10 C9 H9B 110.3
H9A C9 H9B 108.6
C11 C10 C9 105.77(15)
C11 C10 H10A 110.6
C9 C10 H10A 110.6
C11 C10 H10B 110.6
C9 C10 H10B 110.6
H10A C10 H10B 108.7
C10 C11 C12 104.79(16)
C10 C11 H11A 110.8
C12 C11 H11A 110.8
C10 C11 H11B 110.8
C12 C11 H11B 110.8
H11A C11 H11B 108.9
C8 C12 C13 115.49(14)
C8 C12 C11 103.65(14)
C13 C12 C11 115.42(15)
C8 C12 H12 107.3
C13 C12 H12 107.3
C11 C12 H12 107.3
O5 C13 C14 107.52(14)
O5 C13 C12 110.35(14)
C14 C13 C12 112.50(14)
O5 C13 H13 108.8
C14 C13 H13 108.8
C12 C13 H13 108.8
C13 C14 C15 113.47(15)
C13 C14 C18 112.67(15)
C15 C14 C18 105.03(16)
C13 C14 H14 108.5
C15 C14 H14 108.5
C18 C14 H14 108.5
C16 C15 C14 105.49(16)
C16 C15 H15A 110.6
C14 C15 H15A 110.6
C16 C15 H15B 110.6
C14 C15 H15B 110.6
H15A C15 H15B 108.8
C17 C16 C15 102.58(17)
C17 C16 H16A 111.3
C15 C16 H16A 111.3
C17 C16 H16B 111.3
C15 C16 H16B 111.3
H16A C16 H16B 109.2
C16 C17 C18 103.40(19)
C16 C17 H17A 111.1
C18 C17 H17A 111.1
C16 C17 H17B 111.1
C18 C17 H17B 111.1
H17A C17 H17B 109.0
C17 C18 C14 105.49(16)
C17 C18 H18A 110.6
C14 C18 H18A 110.6
C17 C18 H18B 110.6
C14 C18 H18B 110.6
H18A C18 H18B 108.8
O2 N1 O1 123.73(15)
O2 N1 C1 118.07(15)
O1 N1 C1 118.20(15)
C7 O4 C8 115.36(13)
C13 O5 H5A 109.5

loop_
_geom_bond_atom_site_label_1
_geom_bond_atom_site_label_2
_geom_bond_distance
C1 C6 1.379(2)
C1 C2 1.386(2)
C1 N1 1.472(2)
C2 C3 1.385(3)
C2 H2 0.9500
C3 C4 1.393(2)
C3 H3 0.9500
C4 C5 1.396(2)
C4 C7 1.494(2)
C5 C6 1.383(2)
C5 H5 0.9500
C6 H6 0.9500
C7 O3 1.217(2)
C7 O4 1.334(2)
C8 O4 1.474(2)
C8 C12 1.524(2)
C8 C9 1.529(3)
C8 H8 1.0000
C9 C10 1.534(3)
C9 H9A 0.9900
C9 H9B 0.9900
C10 C11 1.527(3)
C10 H10A 0.9900
C10 H10B 0.9900
C11 C12 1.529(3)
C11 H11A 0.9900
C11 H11B 0.9900
C12 C13 1.529(2)
C12 H12 1.0000
C13 O5 1.429(2)
C13 C14 1.525(2)
C13 H13 1.0000
C14 C15 1.545(3)
C14 C18 1.553(3)
C14 H14 1.0000
C15 C16 1.524(3)
C15 H15A 0.9900
C15 H15B 0.9900
C16 C17 1.520(3)
C16 H16A 0.9900
C16 H16B 0.9900
C17 C18 1.529(3)
C17 H17A 0.9900
C17 H17B 0.9900
C18 H18A 0.9900
C18 H18B 0.9900
N1 O2 1.228(2)
N1 O1 1.2283(19)
O5 H5A 0.8400
